data_1566351
loop_
_publ_author_name
'Huang, Huanan'
'Liu, Lingxiu'
'Wang, Jianguo'
'Zhou, Ying'
'Hu, Huanan'
'Ye, Xinglin'
'Liu, Guochang'
'Xu, Zhixiong'
'Xu, Han'
'Yang, Wen'
'Wang, Yawei'
'Peng, You'
'Yang, Pinghua'
'Sun, Jianqi'
'Yan, Ping'
'Cao, Xiaohua'
'Tang, Ben Zhong'

_publ_section_title
;
 Aggregation caused quenching to aggregation induced emission
 transformation: a precise tuning based on BN-doped polycyclic aromatic
 hydrocarbons toward subcellular organelle specific imaging
;
_journal_name_full 'Chemical Science'
_journal_paper_doi 10.1039/D2SC00380E
_journal_year 2022
_chemical_formula_moiety 'C32 H23 B N2'
_chemical_formula_sum 'C32 H23 B N2'
_chemical_formula_weight 446.33
_space_group_crystal_system monoclinic
_space_group_IT_number 14
_space_group_name_Hall '-P 2ybc'
_space_group_name_H-M_alt 'P 1 21/c 1'
_atom_sites_solution_hydrogens geom
_atom_sites_solution_primary dual
_audit_creation_date 2021-02-19
_audit_creation_method
;
Olex2 1.3-alpha
(compiled 2020.11.12 svn.r5f609507 for OlexSys, GUI svn.r6270)
;
_audit_update_record
;
2021-07-25 deposited with the CCDC.	2022-02-07 downloaded from the CCDC.
;
_cell_angle_alpha 90
_cell_angle_beta 93.688(5)
_cell_angle_gamma 90
_cell_formula_units_Z 4
_cell_length_a 8.1281(4)
_cell_length_b 14.6359(10)
_cell_length_c 22.9977(13)
_cell_measurement_reflns_used 3588
_cell_measurement_temperature 150.00(10)
_cell_measurement_theta_max 73.5890
_cell_measurement_theta_min 2.9990
_cell_volume 2730.2(3)
_computing_cell_refinement 'CrysAlisPro 1.171.38.43f (Rigaku OD, 2015)'
_computing_data_collection 'CrysAlisPro 1.171.38.43f (Rigaku OD, 2015)'
_computing_data_reduction 'CrysAlisPro 1.171.38.43f (Rigaku OD, 2015)'
_computing_molecular_graphics 'Olex2 1.3-alpha (Dolomanov et al., 2009)'
_computing_publication_material 'Olex2 1.3-alpha (Dolomanov et al., 2009)'
_computing_structure_refinement 'SHELXL 2018/3 (Sheldrick, 2015)'
_computing_structure_solution 'SHELXT 2018/2 (Sheldrick, 2018)'
_diffrn_ambient_environment N~2~
_diffrn_ambient_temperature 150.00(10)
_diffrn_detector 'CCD plate'
_diffrn_detector_area_resol_mean 5.2684
_diffrn_detector_type AtlasS2
_diffrn_measured_fraction_theta_full 0.999
_diffrn_measured_fraction_theta_max 0.999
_diffrn_measurement_details
;
List of Runs (angles in degrees, time in seconds):

  # Type    Start    End  Width  t~exp~   \w     \q     \k     \f   Frames
#--------------------------------------------------------------------------
  1  \w      4.00  82.00   1.00    1.00    --   40.73 -99.00 120.00   78
  2  \w     56.00 140.00   1.00    2.00    --  107.58 -77.00  30.00   84
  3  \w     55.00  88.00   1.00    1.00    --   40.73-125.00 -90.00   33
  4  \w     26.00  98.00   1.00    2.00    --  107.58 -94.00 -60.00   72
  5  \w    118.00 174.00   1.00    2.00    --  107.58  45.00  90.00   56
  6  \w    115.00 154.00   1.00    2.00    --  107.58 125.00  90.00   39
  7  \w    148.00 178.00   1.00    2.00    --  107.58 125.00 120.00   30
  8  \w    104.00 146.00   1.00    2.00    --  107.58 104.00  27.00   42
  9  \w     85.00 116.00   1.00    2.00    --  107.58  45.00  90.00   31
 10  \w     78.00 178.00   1.00    2.00    --  107.58  61.00-180.00  100
 11  \w   -120.00  -5.00   1.00    1.00    --  -40.73 -19.00-120.00  115
;
_diffrn_measurement_device 'four-circle diffractometer'
_diffrn_measurement_device_type 'SuperNova, Dual, Cu at zero, AtlasS2'
_diffrn_measurement_method '\w scans'
_diffrn_orient_matrix_type 'CrysAlisPro convention (1999,Acta A55,543-557)'
_diffrn_orient_matrix_UB_11 -0.0805241000
_diffrn_orient_matrix_UB_12 0.0937709000
_diffrn_orient_matrix_UB_13 -0.0127970000
_diffrn_orient_matrix_UB_21 -0.0882054000
_diffrn_orient_matrix_UB_22 -0.0387605000
_diffrn_orient_matrix_UB_23 -0.0559269000
_diffrn_orient_matrix_UB_31 -0.1478153000
_diffrn_orient_matrix_UB_32 -0.0278774000
_diffrn_orient_matrix_UB_33 0.0348134000
_diffrn_radiation_monochromator mirror
_diffrn_radiation_probe x-ray
_diffrn_radiation_type 'Cu K\a'
_diffrn_radiation_wavelength 1.54184
_diffrn_reflns_av_R_equivalents 0.0251
_diffrn_reflns_av_unetI/netI 0.0253
_diffrn_reflns_Laue_measured_fraction_full 0.999
_diffrn_reflns_Laue_measured_fraction_max 0.999
_diffrn_reflns_limit_h_max 9
_diffrn_reflns_limit_h_min -9
_diffrn_reflns_limit_k_max 17
_diffrn_reflns_limit_k_min -16
_diffrn_reflns_limit_l_max 27
_diffrn_reflns_limit_l_min -19
_diffrn_reflns_number 10196
_diffrn_reflns_point_group_measured_fraction_full 0.999
_diffrn_reflns_point_group_measured_fraction_max 0.999
_diffrn_reflns_theta_full 66.596
_diffrn_reflns_theta_max 66.596
_diffrn_reflns_theta_min 3.582
_diffrn_source 'micro-focus sealed X-ray tube'
_diffrn_source_type 'SuperNova (Cu) X-ray Source'
_exptl_absorpt_coefficient_mu 0.480
_exptl_absorpt_correction_T_max 1.00000
_exptl_absorpt_correction_T_min 0.42347
_exptl_absorpt_correction_type multi-scan
_exptl_absorpt_process_details
;
CrysAlisPro 1.171.38.43f (Rigaku Oxford Diffraction, 2015)
Empirical absorption correction using spherical harmonics,
 implemented in SCALE3 ABSPACK scaling algorithm.
;
_exptl_crystal_colour yellow
_exptl_crystal_colour_primary yellow
_exptl_crystal_density_diffrn 1.086
_exptl_crystal_description block
_exptl_crystal_F_000 936
_exptl_crystal_size_max 0.14
_exptl_crystal_size_mid 0.12
_exptl_crystal_size_min 0.1
_refine_diff_density_max 0.671
_refine_diff_density_min -0.254
_refine_diff_density_rms 0.089
_refine_ls_extinction_coef 0.0011(3)
_refine_ls_extinction_expression Fc^*^=kFc[1+0.001xFc^2^\l^3^/sin(2\q)]^-1/4^
_refine_ls_extinction_method 'SHELXL-2018/3 (Sheldrick 2018)'
_refine_ls_goodness_of_fit_ref 1.015
_refine_ls_hydrogen_treatment constr
_refine_ls_matrix_type full
_refine_ls_number_parameters 317
_refine_ls_number_reflns 4826
_refine_ls_number_restraints 7
_refine_ls_restrained_S_all 1.016
_refine_ls_R_factor_all 0.1053
_refine_ls_R_factor_gt 0.0933
_refine_ls_shift/su_max 0.000
_refine_ls_shift/su_mean 0.000
_refine_ls_structure_factor_coef Fsqd
_refine_ls_weighting_details 'w=1/[\s^2^(Fo^2^)+(0.1321P)^2^+2.7093P] where P=(Fo^2^+2Fc^2^)/3'
_refine_ls_weighting_scheme calc
_refine_ls_wR_factor_gt 0.2568
_refine_ls_wR_factor_ref 0.2696
_reflns_Friedel_coverage 0.000
_reflns_number_gt 3888
_reflns_number_total 4826
_reflns_threshold_expression 'I > 2\s(I)'
_cod_data_source_file d2sc00380e3.cif
_cod_data_source_block yang02-0219
_cod_database_code 1566351
_shelx_shelxl_version_number 2018/3
_shelx_space_group_comment
;
The symmetry employed for this shelxl refinement is uniquely defined
by the following loop, which should always be used as a source of
symmetry information in preference to the above space-group names.
They are only intended as comments.
;
_shelx_estimated_absorpt_t_max 0.954
_shelx_estimated_absorpt_t_min 0.936
_reflns_odcompleteness_completeness 99.96
_reflns_odcompleteness_iscentric 1
_reflns_odcompleteness_theta 66.97
_olex2_refinement_description
;
1. Fixed Uiso
 At 1.2 times of:
  All C(H) groups, All N(H) groups
2. Rigid bond restraints
 C5, C4
 with sigma for 1-2 distances of 0.01 and sigma for 1-3 distances of 0.01
3. Uiso/Uaniso restraints and constraints
C4 \\sim C5: within 2A with sigma of 0.002 and sigma for terminal atoms of
0.004 within 2A
4.a Aromatic/amide H refined with riding coordinates:
 N2(H2), C2(H2A), C3(H3), C4(H4), C5(H5), C9(H9), C10(H10), C11(H11), C12(H12),
  C14(H14), C17(H17), C18(H18), C20(H20), C22(H22), C23(H23), C24(H24),
 C25(H25), C26(H26), C28(H28), C29(H29), C30(H30), C31(H31), C32(H32)
;
_smtbx_masks_void_probe_radius 1.2
_smtbx_masks_void_truncation_radius 1.2
_olex2_submission_special_instructions 'No special instructions were received'
_oxdiff_exptl_absorpt_empirical_details
;
Empirical correction (ABSPACK) includes:
- Absorption correction using spherical harmonics
- Frame scaling
;
_oxdiff_exptl_absorpt_empirical_full_max 1.907
_oxdiff_exptl_absorpt_empirical_full_min 0.401

loop_
_space_group_symop_operation_xyz
'x, y, z'
'-x, y+1/2, -z+1/2'
'-x, -y, -z'
'x, -y-1/2, z-1/2'

loop_
_atom_site_label
_atom_site_type_symbol
_atom_site_fract_x
_atom_site_fract_y
_atom_site_fract_z
_atom_site_U_iso_or_equiv
_atom_site_adp_type
_atom_site_occupancy
_atom_site_site_symmetry_order
_atom_site_calc_flag
_atom_site_refinement_flags_posn
_atom_site_refinement_flags_adp
_atom_site_refinement_flags_occupancy
_atom_site_disorder_assembly
_atom_site_disorder_group
C1 C 0.3184(4) 0.2101(3) 0.70104(16) 0.0664(10) Uani 1 1 d . . . . .
N1 N 0.9325(3) 0.52803(19) 0.59225(12) 0.0533(7) Uani 1 1 d . . . . .
B1 B 0.5761(6) 0.1456(3) 0.65585(17) 0.0679(11) Uani 1 1 d . . . . .
N2 N 0.7231(4) 0.1668(2) 0.63002(13) 0.0707(9) Uani 1 1 d . . . . .
H2 H 0.783356 0.122316 0.619300 0.085 Uiso 1 1 calc R U . . .
C2 C 0.2183(5) 0.2779(3) 0.7191(2) 0.0897(15) Uani 1 1 d . . . . .
H2A H 0.251588 0.338108 0.714474 0.108 Uiso 1 1 calc R U . . .
C3 C 0.0719(5) 0.2626(4) 0.7436(3) 0.112(2) Uani 1 1 d . . . . .
H3 H 0.009893 0.312283 0.754830 0.134 Uiso 1 1 calc R U . . .
C4 C 0.0158(6) 0.1783(4) 0.7519(2) 0.0997(13) Uani 1 1 d . U . . .
H4 H -0.084014 0.168545 0.768536 0.120 Uiso 1 1 calc R U . . .
C5 C 0.1113(5) 0.1056(4) 0.7348(2) 0.0959(13) Uani 1 1 d . U . . .
H5 H 0.073211 0.046495 0.740123 0.115 Uiso 1 1 calc R U . . .
C6 C 0.2611(5) 0.1176(3) 0.71010(17) 0.0766(12) Uani 1 1 d . . . . .
C7 C 0.3626(6) 0.0375(3) 0.69408(16) 0.0785(12) Uani 1 1 d . . . . .
C8 C 0.5123(6) 0.0458(3) 0.66747(15) 0.0733(11) Uani 1 1 d . . . . .
C9 C 0.6078(9) -0.0304(3) 0.65404(19) 0.1037(18) Uani 1 1 d . . . . .
H9 H 0.707087 -0.022904 0.636662 0.124 Uiso 1 1 calc R U . . .
C10 C 0.5503(10) -0.1187(3) 0.6674(2) 0.116(2) Uani 1 1 d . . . . .
H10 H 0.610859 -0.170333 0.658832 0.139 Uiso 1 1 calc R U . . .
C11 C 0.4037(10) -0.1265(4) 0.6932(2) 0.124(2) Uani 1 1 d . . . . .
H11 H 0.365378 -0.184388 0.702217 0.148 Uiso 1 1 calc R U . . .
C12 C 0.3124(8) -0.0518(3) 0.7061(2) 0.1036(18) Uani 1 1 d . . . . .
H12 H 0.213256 -0.060494 0.723397 0.124 Uiso 1 1 calc R U . . .
C13 C 0.4716(4) 0.2251(2) 0.67413(15) 0.0620(9) Uani 1 1 d . . . . .
C14 C 0.5297(4) 0.3118(2) 0.66408(15) 0.0586(8) Uani 1 1 d . . . . .
H14 H 0.468034 0.361773 0.674971 0.070 Uiso 1 1 calc R U . . .
C15 C 0.6816(4) 0.3277(2) 0.63750(13) 0.0556(8) Uani 1 1 d . . . . .
C16 C 0.7773(5) 0.2555(3) 0.62070(14) 0.0614(9) Uani 1 1 d . . . . .
C17 C 0.9231(5) 0.2731(3) 0.59517(16) 0.0715(10) Uani 1 1 d . . . . .
H17 H 0.988606 0.224789 0.584153 0.086 Uiso 1 1 calc R U . . .
C18 C 0.9726(4) 0.3621(3) 0.58585(15) 0.0630(9) Uani 1 1 d . . . . .
H18 H 1.070445 0.372520 0.568091 0.076 Uiso 1 1 calc R U . . .
C19 C 0.8799(4) 0.4360(2) 0.60231(13) 0.0533(8) Uani 1 1 d . . . . .
C20 C 0.7358(4) 0.4201(2) 0.62898(14) 0.0545(8) Uani 1 1 d . . . . .
H20 H 0.673671 0.468888 0.641431 0.065 Uiso 1 1 calc R U . . .
C21 C 0.8259(3) 0.5886(2) 0.56033(13) 0.0507(7) Uani 1 1 d . . . . .
C22 C 0.8205(4) 0.6818(3) 0.57329(15) 0.0591(8) Uani 1 1 d . . . . .
H22 H 0.885590 0.704768 0.604670 0.071 Uiso 1 1 calc R U . . .
C23 C 0.7188(4) 0.7406(3) 0.53982(17) 0.0687(10) Uani 1 1 d . . . . .
H23 H 0.717671 0.802700 0.548363 0.082 Uiso 1 1 calc R U . . .
C24 C 0.6190(4) 0.7062(3) 0.49353(17) 0.0694(10) Uani 1 1 d . . . . .
H24 H 0.552646 0.745458 0.470464 0.083 Uiso 1 1 calc R U . . .
C25 C 0.6188(4) 0.6143(3) 0.48205(15) 0.0654(10) Uani 1 1 d . . . . .
H25 H 0.549298 0.591189 0.451875 0.078 Uiso 1 1 calc R U . . .
C26 C 0.7205(4) 0.5558(3) 0.51472(14) 0.0566(8) Uani 1 1 d . . . . .
H26 H 0.718815 0.493628 0.506255 0.068 Uiso 1 1 calc R U . . .
C27 C 1.0925(3) 0.5551(2) 0.61386(12) 0.0458(7) Uani 1 1 d . . . . .
C28 C 1.1829(4) 0.6200(2) 0.58576(14) 0.0537(8) Uani 1 1 d . . . . .
H28 H 1.138607 0.647004 0.551655 0.064 Uiso 1 1 calc R U . . .
C29 C 1.3395(4) 0.6449(2) 0.60827(18) 0.0624(9) Uani 1 1 d . . . . .
H29 H 1.399876 0.687935 0.588876 0.075 Uiso 1 1 calc R U . . .
C30 C 1.4056(4) 0.6061(3) 0.65904(18) 0.0674(10) Uani 1 1 d . . . . .
H30 H 1.508500 0.624540 0.674819 0.081 Uiso 1 1 calc R U . . .
C31 C 1.3192(4) 0.5406(3) 0.68604(16) 0.0643(9) Uani 1 1 d . . . . .
H31 H 1.365419 0.512406 0.719464 0.077 Uiso 1 1 calc R U . . .
C32 C 1.1628(4) 0.5154(2) 0.66410(14) 0.0548(8) Uani 1 1 d . . . . .
H32 H 1.104511 0.471350 0.683388 0.066 Uiso 1 1 calc R U . . .

loop_
_atom_site_aniso_label
_atom_site_aniso_U_11
_atom_site_aniso_U_22
_atom_site_aniso_U_33
_atom_site_aniso_U_23
_atom_site_aniso_U_13
_atom_site_aniso_U_12
C1 0.0550(19) 0.073(2) 0.069(2) 0.0219(18) -0.0174(16) -0.0129(18)
N1 0.0397(12) 0.0598(16) 0.0589(15) 0.0111(12) -0.0081(11) -0.0073(11)
B1 0.092(3) 0.064(3) 0.0457(19) 0.0049(18) -0.0130(19) -0.020(2)
N2 0.094(2) 0.0655(19) 0.0522(16) 0.0009(14) 0.0014(15) -0.0171(16)
C2 0.051(2) 0.079(3) 0.139(4) 0.050(3) 0.003(2) -0.0013(19)
C3 0.060(2) 0.129(4) 0.146(5) 0.076(4) 0.001(3) -0.012(3)
C4 0.072(2) 0.121(3) 0.104(3) 0.050(3) -0.013(2) -0.0317(19)
C5 0.072(2) 0.115(3) 0.099(3) 0.049(3) -0.0102(19) -0.0358(19)
C6 0.080(2) 0.084(3) 0.062(2) 0.025(2) -0.0242(18) -0.031(2)
C7 0.118(3) 0.063(2) 0.0517(19) 0.0073(17) -0.017(2) -0.036(2)
C8 0.114(3) 0.062(2) 0.0421(17) 0.0029(15) -0.0124(19) -0.024(2)
C9 0.194(6) 0.063(3) 0.054(2) -0.0031(19) -0.001(3) -0.026(3)
C10 0.226(7) 0.061(3) 0.062(3) -0.003(2) 0.016(4) -0.031(4)
C11 0.236(8) 0.064(3) 0.073(3) 0.006(2) 0.017(4) -0.055(4)
C12 0.169(5) 0.071(3) 0.070(3) 0.007(2) -0.006(3) -0.052(3)
C13 0.066(2) 0.059(2) 0.0582(18) 0.0143(16) -0.0169(16) -0.0134(16)
C14 0.0538(18) 0.057(2) 0.0635(19) 0.0117(16) -0.0052(15) -0.0032(15)
C15 0.0515(17) 0.069(2) 0.0447(16) 0.0147(15) -0.0094(13) -0.0148(16)
C16 0.076(2) 0.060(2) 0.0478(17) 0.0040(15) -0.0025(15) -0.0108(18)
C17 0.086(3) 0.070(2) 0.060(2) 0.0030(18) 0.0155(18) -0.008(2)
C18 0.066(2) 0.069(2) 0.0555(18) 0.0035(16) 0.0151(16) -0.0114(17)
C19 0.0459(16) 0.063(2) 0.0499(16) 0.0098(14) -0.0032(13) -0.0090(14)
C20 0.0472(16) 0.0602(19) 0.0546(17) 0.0119(15) -0.0073(13) -0.0059(14)
C21 0.0392(14) 0.063(2) 0.0497(16) 0.0099(14) 0.0007(12) -0.0040(13)
C22 0.0466(17) 0.066(2) 0.0629(19) 0.0060(16) -0.0080(14) -0.0010(15)
C23 0.0552(19) 0.070(2) 0.080(2) 0.0127(19) -0.0049(17) 0.0029(17)
C24 0.0476(18) 0.086(3) 0.073(2) 0.026(2) -0.0087(16) 0.0033(17)
C25 0.0443(17) 0.093(3) 0.0569(19) 0.0165(18) -0.0090(14) -0.0114(17)
C26 0.0440(16) 0.073(2) 0.0528(17) 0.0093(16) -0.0004(13) -0.0123(15)
C27 0.0368(13) 0.0547(17) 0.0456(15) -0.0061(13) 0.0002(11) 0.0021(12)
C28 0.0443(16) 0.0580(19) 0.0582(17) 0.0003(15) -0.0025(13) -0.0038(14)
C29 0.0467(17) 0.0531(19) 0.087(2) -0.0104(17) 0.0020(16) -0.0076(14)
C30 0.0443(17) 0.066(2) 0.090(3) -0.018(2) -0.0165(17) 0.0067(16)
C31 0.0541(18) 0.074(2) 0.063(2) -0.0086(17) -0.0128(15) 0.0205(17)
C32 0.0474(16) 0.066(2) 0.0510(17) -0.0004(15) 0.0027(13) 0.0109(15)

loop_
_atom_type_symbol
_atom_type_description
_atom_type_scat_dispersion_real
_atom_type_scat_dispersion_imag
_atom_type_scat_source
C C 0.0181 0.0091 'International Tables Vol C Tables 4.2.6.8 and 6.1.1.4'
H H 0.0000 0.0000 'International Tables Vol C Tables 4.2.6.8 and 6.1.1.4'
B B 0.0090 0.0039 'International Tables Vol C Tables 4.2.6.8 and 6.1.1.4'
N N 0.0311 0.0180 'International Tables Vol C Tables 4.2.6.8 and 6.1.1.4'

loop_
_geom_angle_atom_site_label_1
_geom_angle_atom_site_label_2
_geom_angle_atom_site_label_3
_geom_angle
_geom_angle_site_symmetry_1
_geom_angle_site_symmetry_3
_geom_angle_publ_flag
C2 C1 C6 115.6(4) . . ?
C2 C1 C13 124.6(3) . . ?
C13 C1 C6 119.8(4) . . ?
C21 N1 C19 119.6(2) . . ?
C21 N1 C27 121.7(3) . . ?
C27 N1 C19 118.8(2) . . ?
N2 B1 C8 125.0(4) . . ?
N2 B1 C13 117.1(3) . . ?
C13 B1 C8 117.9(4) . . ?
B1 N2 H2 118.1 . . ?
C16 N2 B1 123.9(4) . . ?
C16 N2 H2 118.1 . . ?
C1 C2 H2A 118.0 . . ?
C1 C2 C3 124.0(5) . . ?
C3 C2 H2A 118.0 . . ?
C2 C3 H3 119.2 . . ?
C4 C3 C2 121.6(6) . . ?
C4 C3 H3 119.2 . . ?
C3 C4 H4 121.1 . . ?
C3 C4 C5 117.8(5) . . ?
C5 C4 H4 121.1 . . ?
C4 C5 H5 118.6 . . ?
C4 C5 C6 122.7(5) . . ?
C6 C5 H5 118.6 . . ?
C1 C6 C7 120.7(4) . . ?
C5 C6 C1 118.3(5) . . ?
C5 C6 C7 121.0(4) . . ?
C8 C7 C6 123.3(3) . . ?
C12 C7 C6 120.7(5) . . ?
C12 C7 C8 116.0(5) . . ?
C7 C8 B1 117.2(4) . . ?
C7 C8 C9 122.3(4) . . ?
C9 C8 B1 120.4(4) . . ?
C8 C9 H9 120.6 . . ?
C8 C9 C10 118.9(6) . . ?
C10 C9 H9 120.6 . . ?
C9 C10 H10 120.7 . . ?
C11 C10 C9 118.6(6) . . ?
C11 C10 H10 120.7 . . ?
C10 C11 H11 119.1 . . ?
C12 C11 C10 121.8(5) . . ?
C12 C11 H11 119.1 . . ?
C7 C12 H12 118.8 . . ?
C11 C12 C7 122.4(6) . . ?
C11 C12 H12 118.8 . . ?
C1 C13 B1 121.1(3) . . ?
C14 C13 C1 121.8(4) . . ?
C14 C13 B1 117.1(3) . . ?
C13 C14 H14 118.8 . . ?
C13 C14 C15 122.4(3) . . ?
C15 C14 H14 118.8 . . ?
C14 C15 C20 119.4(3) . . ?
C16 C15 C14 120.7(3) . . ?
C16 C15 C20 119.9(3) . . ?
C15 C16 N2 118.8(3) . . ?
C17 C16 N2 121.9(4) . . ?
C17 C16 C15 119.4(3) . . ?
C16 C17 H17 119.8 . . ?
C16 C17 C18 120.5(4) . . ?
C18 C17 H17 119.8 . . ?
C17 C18 H18 119.2 . . ?
C17 C18 C19 121.6(3) . . ?
C19 C18 H18 119.2 . . ?
C18 C19 N1 121.0(3) . . ?
C20 C19 N1 120.0(3) . . ?
C20 C19 C18 118.9(3) . . ?
C15 C20 H20 120.2 . . ?
C19 C20 C15 119.7(3) . . ?
C19 C20 H20 120.2 . . ?
C22 C21 N1 121.9(3) . . ?
C26 C21 N1 120.1(3) . . ?
C26 C21 C22 118.0(3) . . ?
C21 C22 H22 119.6 . . ?
C23 C22 C21 120.8(3) . . ?
C23 C22 H22 119.6 . . ?
C22 C23 H23 120.1 . . ?
C24 C23 C22 119.8(4) . . ?
C24 C23 H23 120.1 . . ?
C23 C24 H24 120.1 . . ?
C25 C24 C23 119.7(3) . . ?
C25 C24 H24 120.1 . . ?
C24 C25 H25 119.6 . . ?
C24 C25 C26 120.8(3) . . ?
C26 C25 H25 119.6 . . ?
C21 C26 H26 119.6 . . ?
C25 C26 C21 120.8(3) . . ?
C25 C26 H26 119.6 . . ?
C28 C27 N1 122.0(3) . . ?
C28 C27 C32 118.3(3) . . ?
C32 C27 N1 119.7(3) . . ?
C27 C28 H28 119.8 . . ?
C27 C28 C29 120.4(3) . . ?
C29 C28 H28 119.8 . . ?
C28 C29 H29 119.8 . . ?
C30 C29 C28 120.4(3) . . ?
C30 C29 H29 119.8 . . ?
C29 C30 H30 120.2 . . ?
C31 C30 C29 119.5(3) . . ?
C31 C30 H30 120.2 . . ?
C30 C31 H31 119.7 . . ?
C30 C31 C32 120.6(3) . . ?
C32 C31 H31 119.7 . . ?
C27 C32 C31 120.8(3) . . ?
C27 C32 H32 119.6 . . ?
C31 C32 H32 119.6 . . ?

loop_
_geom_bond_atom_site_label_1
_geom_bond_atom_site_label_2
_geom_bond_distance
_geom_bond_site_symmetry_2
_geom_bond_publ_flag
C1 C2 1.365(6) . ?
C1 C6 1.452(5) . ?
C1 C13 1.443(5) . ?
N1 C19 1.437(4) . ?
N1 C21 1.412(4) . ?
N1 C27 1.419(4) . ?
B1 N2 1.403(6) . ?
B1 C8 1.579(6) . ?
B1 C13 1.515(6) . ?
N2 H2 0.8600 . ?
N2 C16 1.392(5) . ?
C2 H2A 0.9300 . ?
C2 C3 1.368(6) . ?
C3 H3 0.9300 . ?
C3 C4 1.333(7) . ?
C4 H4 0.9300 . ?
C4 C5 1.389(8) . ?
C5 H5 0.9300 . ?
C5 C6 1.388(6) . ?
C6 C7 1.492(7) . ?
C7 C8 1.403(6) . ?
C7 C12 1.403(6) . ?
C8 C9 1.404(7) . ?
C9 H9 0.9300 . ?
C9 C10 1.415(6) . ?
C10 H10 0.9300 . ?
C10 C11 1.370(9) . ?
C11 H11 0.9300 . ?
C11 C12 1.365(9) . ?
C12 H12 0.9300 . ?
C13 C14 1.379(5) . ?
C14 H14 0.9300 . ?
C14 C15 1.431(5) . ?
C15 C16 1.382(5) . ?
C15 C20 1.439(5) . ?
C16 C17 1.380(5) . ?
C17 H17 0.9300 . ?
C17 C18 1.384(5) . ?
C18 H18 0.9300 . ?
C18 C19 1.384(5) . ?
C19 C20 1.376(4) . ?
C20 H20 0.9300 . ?
C21 C22 1.398(5) . ?
C21 C26 1.396(4) . ?
C22 H22 0.9300 . ?
C22 C23 1.391(5) . ?
C23 H23 0.9300 . ?
C23 C24 1.390(5) . ?
C24 H24 0.9300 . ?
C24 C25 1.371(6) . ?
C25 H25 0.9300 . ?
C25 C26 1.379(5) . ?
C26 H26 0.9300 . ?
C27 C28 1.385(4) . ?
C27 C32 1.384(4) . ?
C28 H28 0.9300 . ?
C28 C29 1.392(4) . ?
C29 H29 0.9300 . ?
C29 C30 1.376(5) . ?
C30 H30 0.9300 . ?
C30 C31 1.362(6) . ?
C31 H31 0.9300 . ?
C31 C32 1.386(5) . ?
C32 H32 0.9300 . ?

loop_
_geom_torsion_atom_site_label_1
_geom_torsion_atom_site_label_2
_geom_torsion_atom_site_label_3
_geom_torsion_atom_site_label_4
_geom_torsion
_geom_torsion_site_symmetry_1
_geom_torsion_site_symmetry_2
_geom_torsion_site_symmetry_3
_geom_torsion_site_symmetry_4
_geom_torsion_publ_flag
C1 C2 C3 C4 0.2(9) . . . . ?
C1 C6 C7 C8 -2.9(5) . . . . ?
C1 C6 C7 C12 176.1(4) . . . . ?
C1 C13 C14 C15 179.9(3) . . . . ?
N1 C19 C20 C15 178.4(3) . . . . ?
N1 C21 C22 C23 177.6(3) . . . . ?
N1 C21 C26 C25 -178.2(3) . . . . ?
N1 C27 C28 C29 180.0(3) . . . . ?
N1 C27 C32 C31 179.8(3) . . . . ?
B1 N2 C16 C15 -0.2(5) . . . . ?
B1 N2 C16 C17 179.9(3) . . . . ?
B1 C8 C9 C10 177.2(4) . . . . ?
B1 C13 C14 C15 0.1(5) . . . . ?
N2 B1 C8 C7 179.7(3) . . . . ?
N2 B1 C8 C9 2.8(6) . . . . ?
N2 B1 C13 C1 180.0(3) . . . . ?
N2 B1 C13 C14 -0.2(5) . . . . ?
N2 C16 C17 C18 179.2(3) . . . . ?
C2 C1 C6 C5 1.2(5) . . . . ?
C2 C1 C6 C7 -177.9(4) . . . . ?
C2 C1 C13 B1 179.4(4) . . . . ?
C2 C1 C13 C14 -0.3(6) . . . . ?
C2 C3 C4 C5 0.1(8) . . . . ?
C3 C4 C5 C6 0.4(7) . . . . ?
C4 C5 C6 C1 -1.0(6) . . . . ?
C4 C5 C6 C7 178.0(4) . . . . ?
C5 C6 C7 C8 178.0(4) . . . . ?
C5 C6 C7 C12 -2.9(6) . . . . ?
C6 C1 C2 C3 -0.8(7) . . . . ?
C6 C1 C13 B1 -1.0(5) . . . . ?
C6 C1 C13 C14 179.3(3) . . . . ?
C6 C7 C8 B1 1.6(5) . . . . ?
C6 C7 C8 C9 178.4(4) . . . . ?
C6 C7 C12 C11 -178.5(4) . . . . ?
C7 C8 C9 C10 0.5(6) . . . . ?
C8 B1 N2 C16 -179.4(3) . . . . ?
C8 B1 C13 C1 -0.3(5) . . . . ?
C8 B1 C13 C14 179.5(3) . . . . ?
C8 C7 C12 C11 0.6(7) . . . . ?
C8 C9 C10 C11 -0.3(7) . . . . ?
C9 C10 C11 C12 0.2(8) . . . . ?
C10 C11 C12 C7 -0.4(8) . . . . ?
C12 C7 C8 B1 -177.5(3) . . . . ?
C12 C7 C8 C9 -0.6(6) . . . . ?
C13 C1 C2 C3 178.8(4) . . . . ?
C13 C1 C6 C5 -178.4(3) . . . . ?
C13 C1 C6 C7 2.5(5) . . . . ?
C13 B1 N2 C16 0.3(5) . . . . ?
C13 B1 C8 C7 0.0(5) . . . . ?
C13 B1 C8 C9 -176.9(3) . . . . ?
C13 C14 C15 C16 -0.1(5) . . . . ?
C13 C14 C15 C20 -179.3(3) . . . . ?
C14 C15 C16 N2 0.1(5) . . . . ?
C14 C15 C16 C17 180.0(3) . . . . ?
C14 C15 C20 C19 -178.6(3) . . . . ?
C15 C16 C17 C18 -0.7(5) . . . . ?
C16 C15 C20 C19 2.2(4) . . . . ?
C16 C17 C18 C19 0.9(6) . . . . ?
C17 C18 C19 N1 -179.9(3) . . . . ?
C17 C18 C19 C20 0.5(5) . . . . ?
C18 C19 C20 C15 -2.0(4) . . . . ?
C19 N1 C21 C22 145.2(3) . . . . ?
C19 N1 C21 C26 -34.1(4) . . . . ?
C19 N1 C27 C28 148.6(3) . . . . ?
C19 N1 C27 C32 -30.6(4) . . . . ?
C20 C15 C16 N2 179.3(3) . . . . ?
C20 C15 C16 C17 -0.8(5) . . . . ?
C21 N1 C19 C18 124.3(3) . . . . ?
C21 N1 C19 C20 -56.0(4) . . . . ?
C21 N1 C27 C28 -30.1(4) . . . . ?
C21 N1 C27 C32 150.7(3) . . . . ?
C21 C22 C23 C24 1.2(5) . . . . ?
C22 C21 C26 C25 2.5(5) . . . . ?
C22 C23 C24 C25 1.4(6) . . . . ?
C23 C24 C25 C26 -2.1(5) . . . . ?
C24 C25 C26 C21 0.1(5) . . . . ?
C26 C21 C22 C23 -3.1(5) . . . . ?
C27 N1 C19 C18 -54.4(4) . . . . ?
C27 N1 C19 C20 125.2(3) . . . . ?
C27 N1 C21 C22 -36.1(4) . . . . ?
C27 N1 C21 C26 144.6(3) . . . . ?
C27 C28 C29 C30 -0.7(5) . . . . ?
C28 C27 C32 C31 0.6(5) . . . . ?
C28 C29 C30 C31 2.5(5) . . . . ?
C29 C30 C31 C32 -2.7(5) . . . . ?
C30 C31 C32 C27 1.1(5) . . . . ?
C32 C27 C28 C29 -0.8(5) . . . . ?

loop_
_smtbx_masks_void_nr
_smtbx_masks_void_average_x
_smtbx_masks_void_average_y
_smtbx_masks_void_average_z
_smtbx_masks_void_volume
_smtbx_masks_void_count_electrons
_smtbx_masks_void_content
1 -0.641 0.000 0.500 286.3 85.8 ?
2 -0.733 0.500 0.000 286.3 85.8 ?
